data_7001322
loop_
_publ_author_name
'Gurnani, Chitra'
'Jura, Marek'
'Levason, William'
'Ratnani, Raju'
'Reid, Gillian'
'Webster, Michael'

_publ_section_title
;
 Preparation and structures of tellurium(iv) halide complexes with
 thioether coordination
;
_journal_issue 21
_journal_name_full 'Dalton Transactions'
_journal_page_first 4122
_journal_page_last 4128
_journal_paper_doi 10.1039/b902771h
_journal_year 2009
_chemical_formula_moiety 'C4 H12 Cl8 S2 Te2'
_chemical_formula_sum 'C4 H12 Cl8 S2 Te2'
_chemical_formula_weight 663.06
_chemical_name_systematic
;
bis(trichloro(\m~2~-chloro)(dimethylsulfide-S)tellurium(IV))
;
_space_group_IT_number 14
_space_group_name_Hall '-P 2yn'
_symmetry_cell_setting monoclinic
_symmetry_space_group_name_Hall '-P 2yn'
_symmetry_space_group_name_H-M 'P 1 21/n 1'
_atom_sites_solution_hydrogens geom
_atom_sites_solution_primary direct
_atom_sites_solution_secondary difmap
_audit_creation_date 2009-01-13
_audit_creation_method 'SHELXL-97 + hand edit'
_cell_angle_alpha 90.00
_cell_angle_beta 103.89(3)
_cell_angle_gamma 90.00
_cell_formula_units_Z 2
_cell_length_a 7.338(3)
_cell_length_b 12.998(5)
_cell_length_c 9.945(4)
_cell_measurement_reflns_used 52591
_cell_measurement_temperature 120(2)
_cell_measurement_theta_max 27.48
_cell_measurement_theta_min 2.91
_cell_volume 920.8(6)
_computing_structure_refinement 'SHELXL-97 (Sheldrick, 1997)'
_computing_structure_solution 'SHELXS-97 (Sheldrick, 1997)'
_diffrn_ambient_temperature 120(2)
_diffrn_measured_fraction_theta_full 0.996
_diffrn_measured_fraction_theta_max 0.996
_diffrn_measurement_device_type 'Bruker-Nonius 95mm CCD camera on \k-goniostat'
_diffrn_measurement_method '\f & \w scans'
_diffrn_radiation_monochromator '10cm confocal mirrors'
_diffrn_radiation_source 'Bruker-Nonius FR591 rotating anode'
_diffrn_radiation_type MoK\a
_diffrn_radiation_wavelength 0.71073
_diffrn_reflns_av_R_equivalents 0.0799
_diffrn_reflns_av_sigmaI/netI 0.0468
_diffrn_reflns_limit_h_max 8
_diffrn_reflns_limit_h_min -9
_diffrn_reflns_limit_k_max 16
_diffrn_reflns_limit_k_min -16
_diffrn_reflns_limit_l_max 12
_diffrn_reflns_limit_l_min -12
_diffrn_reflns_number 15850
_diffrn_reflns_theta_full 27.65
_diffrn_reflns_theta_max 27.65
_diffrn_reflns_theta_min 3.12
_diffrn_standards_number 0
_exptl_absorpt_coefficient_mu 4.531
_exptl_absorpt_correction_T_max 1.0000
_exptl_absorpt_correction_T_min 0.7001
_exptl_absorpt_correction_type multi-scan
_exptl_absorpt_process_details 'G.M. Sheldrick, (2007). SADABS. Version 2007/2. Bruker AXS Inc.'
_exptl_crystal_colour yellow
_exptl_crystal_density_diffrn 2.392
_exptl_crystal_density_method 'not measured'
_exptl_crystal_description block
_exptl_crystal_F_000 616
_exptl_crystal_size_max 0.08
_exptl_crystal_size_mid 0.04
_exptl_crystal_size_min 0.02
_refine_diff_density_max 1.278
_refine_diff_density_min -1.033
_refine_diff_density_rms 0.200
_refine_ls_extinction_method none
_refine_ls_goodness_of_fit_ref 1.130
_refine_ls_hydrogen_treatment constr
_refine_ls_matrix_type full
_refine_ls_number_parameters 75
_refine_ls_number_reflns 2143
_refine_ls_number_restraints 0
_refine_ls_restrained_S_all 1.130
_refine_ls_R_factor_all 0.0730
_refine_ls_R_factor_gt 0.0439
_refine_ls_shift/su_max 0.000
_refine_ls_shift/su_mean 0.000
_refine_ls_structure_factor_coef Fsqd
_refine_ls_weighting_details 'w=1/[\s^2^(Fo^2^)+(0.0075P)^2^+7.7774P] where P=(Fo^2^+2Fc^2^)/3'
_refine_ls_weighting_scheme calc
_refine_ls_wR_factor_gt 0.0798
_refine_ls_wR_factor_ref 0.0923
_reflns_number_gt 1584
_reflns_number_total 2143
_reflns_threshold_expression I>2sigma(I)
_cod_data_source_file b902771h.txt
_cod_data_source_block 08mj67
_cod_original_sg_symbol_H-M 'P 21/n'
_cod_database_code 7001322

loop_
_symmetry_equiv_pos_as_xyz
'x, y, z'
'-x+1/2, y+1/2, -z+1/2'
'-x, -y, -z'
'x-1/2, -y-1/2, z-1/2'

loop_
_atom_site_label
_atom_site_type_symbol
_atom_site_fract_x
_atom_site_fract_y
_atom_site_fract_z
_atom_site_U_iso_or_equiv
_atom_site_adp_type
_atom_site_occupancy
_atom_site_symmetry_multiplicity
_atom_site_calc_flag
_atom_site_refinement_flags
_atom_site_disorder_assembly
_atom_site_disorder_group
Te1 Te 0.16783(5) 0.00095(4) 0.20145(4) 0.02328(13) Uani 1 1 d . . .
Cl1 Cl 0.2134(2) 0.12580(14) 0.37738(18) 0.0335(4) Uani 1 1 d . . .
Cl2 Cl 0.3893(2) -0.11542(14) 0.33130(19) 0.0335(4) Uani 1 1 d . . .
Cl3 Cl -0.0780(2) -0.07648(14) 0.29171(19) 0.0329(4) Uani 1 1 d . . .
Cl4 Cl 0.0804(2) -0.13736(13) -0.02627(19) 0.0311(4) Uani 1 1 d . . .
S1 S 0.4990(2) 0.07487(13) 0.14018(18) 0.0269(4) Uani 1 1 d . . .
C1 C 0.4176(10) 0.1812(5) 0.0268(8) 0.0329(16) Uani 1 1 d . . .
H1A H 0.3420 0.2271 0.0698 0.049 Uiso 1 1 calc R . .
H1B H 0.3407 0.1555 -0.0614 0.049 Uiso 1 1 calc R . .
H1C H 0.5254 0.2190 0.0100 0.049 Uiso 1 1 calc R . .
C2 C 0.6291(10) 0.1405(6) 0.2920(7) 0.0332(16) Uani 1 1 d . . .
H2A H 0.7415 0.1718 0.2724 0.050 Uiso 1 1 calc R . .
H2B H 0.6664 0.0912 0.3682 0.050 Uiso 1 1 calc R . .
H2C H 0.5505 0.1942 0.3181 0.050 Uiso 1 1 calc R . .

loop_
_atom_site_aniso_label
_atom_site_aniso_U_11
_atom_site_aniso_U_22
_atom_site_aniso_U_33
_atom_site_aniso_U_23
_atom_site_aniso_U_13
_atom_site_aniso_U_12
Te1 0.0229(2) 0.0215(2) 0.0245(2) 0.00042(19) 0.00390(15) 0.00045(19)
Cl1 0.0338(9) 0.0337(10) 0.0334(9) -0.0085(7) 0.0086(8) -0.0010(7)
Cl2 0.0293(8) 0.0337(10) 0.0357(9) 0.0096(7) 0.0044(7) 0.0040(7)
Cl3 0.0305(8) 0.0326(9) 0.0375(9) 0.0038(8) 0.0120(7) 0.0004(7)
Cl4 0.0327(9) 0.0247(8) 0.0369(9) 0.0007(7) 0.0101(7) 0.0032(7)
S1 0.0282(8) 0.0251(8) 0.0280(9) -0.0024(7) 0.0076(7) 0.0007(7)
C1 0.027(3) 0.032(4) 0.038(4) -0.001(3) 0.005(3) 0.000(3)
C2 0.029(4) 0.038(4) 0.030(4) -0.005(3) 0.004(3) 0.000(3)

loop_
_atom_type_symbol
_atom_type_description
_atom_type_scat_dispersion_real
_atom_type_scat_dispersion_imag
_atom_type_scat_source
C C 0.0033 0.0016 'International Tables Vol C Tables 4.2.6.8 and 6.1.1.4'
H H 0.0000 0.0000 'International Tables Vol C Tables 4.2.6.8 and 6.1.1.4'
S S 0.1246 0.1234 'International Tables Vol C Tables 4.2.6.8 and 6.1.1.4'
Cl Cl 0.1484 0.1585 'International Tables Vol C Tables 4.2.6.8 and 6.1.1.4'
Te Te -0.5308 1.6751 'International Tables Vol C Tables 4.2.6.8 and 6.1.1.4'

loop_
_geom_angle_atom_site_label_1
_geom_angle_atom_site_label_2
_geom_angle_atom_site_label_3
_geom_angle
_geom_angle_site_symmetry_1
_geom_angle_site_symmetry_3
_geom_angle_publ_flag
Cl1 Te1 Cl2 94.53(7) . . ?
Cl1 Te1 Cl3 89.80(7) . . ?
Cl2 Te1 Cl3 90.41(7) . . ?
Cl1 Te1 S1 87.11(6) . . ?
Cl2 Te1 S1 79.66(6) . . ?
Cl3 Te1 S1 169.32(6) . . ?
Cl1 Te1 Cl4 88.91(7) . 3 ?
Cl2 Te1 Cl4 174.76(6) . 3 ?
Cl3 Te1 Cl4 93.56(6) . 3 ?
S1 Te1 Cl4 96.59(6) . 3 ?
Cl1 Te1 Cl4 173.99(6) . . ?
Cl2 Te1 Cl4 91.41(7) . . ?
Cl3 Te1 Cl4 89.24(6) . . ?
S1 Te1 Cl4 94.87(5) . . ?
Cl4 Te1 Cl4 85.23(6) 3 . ?
Te1 Cl4 Te1 94.77(6) 3 . ?
C1 S1 C2 101.1(4) . . ?
C1 S1 Te1 103.0(2) . . ?
C2 S1 Te1 107.0(2) . . ?
S1 C1 H1A 109.5 . . ?
S1 C1 H1B 109.5 . . ?
H1A C1 H1B 109.5 . . ?
S1 C1 H1C 109.5 . . ?
H1A C1 H1C 109.5 . . ?
H1B C1 H1C 109.5 . . ?
S1 C2 H2A 109.5 . . ?
S1 C2 H2B 109.5 . . ?
H2A C2 H2B 109.5 . . ?
S1 C2 H2C 109.5 . . ?
H2A C2 H2C 109.5 . . ?
H2B C2 H2C 109.5 . . ?

loop_
_geom_bond_atom_site_label_1
_geom_bond_atom_site_label_2
_geom_bond_distance
_geom_bond_site_symmetry_2
_geom_bond_publ_flag
Te1 Cl1 2.3507(19) . ?
Te1 Cl2 2.3641(19) . ?
Te1 Cl3 2.4183(19) . ?
Te1 S1 2.813(2) . ?
Te1 Cl4 2.8239(19) 3 ?
Te1 Cl4 2.842(2) . ?
Cl4 Te1 2.8239(19) 3 ?
S1 C1 1.793(7) . ?
S1 C2 1.796(7) . ?
C1 H1A 0.9800 . ?
C1 H1B 0.9800 . ?
C1 H1C 0.9800 . ?
C2 H2A 0.9800 . ?
C2 H2B 0.9800 . ?
C2 H2C 0.9800 . ?
